data_7126553
loop_
_publ_author_name
'Tani, Yosuke'
'Komura, Mao'
'Ogawa, Takuji'

_publ_section_title
;
 Mechanoresponsive turn-on phosphorescence by a desymmetrization approach.
;
_journal_issue 50
_journal_name_full 'Chemical communications (Cambridge, England)'
_journal_page_first 6810
_journal_page_last 6813
_journal_paper_doi 10.1039/d0cc01949f
_journal_volume 56
_journal_year 2020
_chemical_formula_sum 'C28 H45 Br O2 S2 Si2'
_chemical_formula_weight 613.85
_space_group_crystal_system monoclinic
_space_group_IT_number 9
_space_group_name_Hall 'C -2yc'
_space_group_name_H-M_alt 'C 1 c 1'
_atom_sites_solution_hydrogens geom
_audit_creation_method SHELXL-2018/3
_audit_update_record
;
2020-02-26 deposited with the CCDC.	2020-05-11 downloaded from the CCDC.
;
_cell_angle_alpha 90
_cell_angle_beta 92.260(3)
_cell_angle_gamma 90
_cell_formula_units_Z 4
_cell_length_a 12.3126(17)
_cell_length_b 9.5050(12)
_cell_length_c 27.815(4)
_cell_measurement_reflns_used 3967
_cell_measurement_temperature 223(2)
_cell_measurement_theta_max 27.4855
_cell_measurement_theta_min 3.0485
_cell_volume 3252.7(8)
_computing_cell_refinement CrystalClear
_computing_data_collection CrystalClear
_computing_data_reduction CrystalClear
_computing_molecular_graphics 'Yadokari-XG (Wakita, Nemoto et al., 2009)'
_computing_publication_material 'Yadokari-XG (Wakita, Nemoto et al., 2009)'
_computing_structure_refinement 'SHELXL-2018/3 (Sheldrick, 2018)'
_computing_structure_solution SIR-97
_diffrn_ambient_temperature 223(2)
_diffrn_measured_fraction_theta_full 0.997
_diffrn_measured_fraction_theta_max 0.996
_diffrn_measurement_device_type 'Rigaku XtaLAB P200'
_diffrn_measurement_method \w
_diffrn_radiation_type MoK\a
_diffrn_radiation_wavelength 0.71075
_diffrn_reflns_av_R_equivalents 0.0368
_diffrn_reflns_av_unetI/netI 0.0496
_diffrn_reflns_Laue_measured_fraction_full 0.997
_diffrn_reflns_Laue_measured_fraction_max 0.996
_diffrn_reflns_limit_h_max 16
_diffrn_reflns_limit_h_min -16
_diffrn_reflns_limit_k_max 12
_diffrn_reflns_limit_k_min -12
_diffrn_reflns_limit_l_max 28
_diffrn_reflns_limit_l_min -36
_diffrn_reflns_number 14053
_diffrn_reflns_point_group_measured_fraction_full 0.851
_diffrn_reflns_point_group_measured_fraction_max 0.816
_diffrn_reflns_theta_full 25.242
_diffrn_reflns_theta_max 27.535
_diffrn_reflns_theta_min 3.048
_exptl_absorpt_coefficient_mu 1.488
_exptl_absorpt_correction_T_max 1.0000
_exptl_absorpt_correction_T_min 0.8842
_exptl_absorpt_correction_type multi-scan
_exptl_crystal_colour yellow
_exptl_crystal_density_diffrn 1.254
_exptl_crystal_density_method 'not measured'
_exptl_crystal_description prism
_exptl_crystal_F_000 1296
_exptl_crystal_size_max 0.270
_exptl_crystal_size_mid 0.200
_exptl_crystal_size_min 0.100
_refine_diff_density_max 0.731
_refine_diff_density_min -0.627
_refine_diff_density_rms 0.057
_refine_ls_abs_structure_details
;
 Flack x determined using 1592 quotients [(I+)-(I-)]/[(I+)+(I-)]
 (Parsons, Flack and Wagner, Acta Cryst. B69 (2013) 249-259).
;
_refine_ls_abs_structure_Flack 0.134(7)
_refine_ls_extinction_method none
_refine_ls_goodness_of_fit_ref 1.024
_refine_ls_hydrogen_treatment constr
_refine_ls_matrix_type full
_refine_ls_number_parameters 338
_refine_ls_number_reflns 6099
_refine_ls_number_restraints 2
_refine_ls_restrained_S_all 1.024
_refine_ls_R_factor_all 0.0642
_refine_ls_R_factor_gt 0.0447
_refine_ls_shift/su_max 0.001
_refine_ls_shift/su_mean 0.000
_refine_ls_structure_factor_coef Fsqd
_refine_ls_weighting_details 'w=1/[\s^2^(Fo^2^)+(0.0694P)^2^] where P=(Fo^2^+2Fc^2^)/3'
_refine_ls_weighting_scheme calc
_refine_ls_wR_factor_gt 0.1111
_refine_ls_wR_factor_ref 0.1184
_reflns_Friedel_coverage 0.636
_reflns_Friedel_fraction_full 0.704
_reflns_Friedel_fraction_max 0.635
_reflns_number_gt 4621
_reflns_number_total 6099
_reflns_threshold_expression 'I > 2\s(I)'
_cod_data_source_file d0cc01949f2.cif
_cod_data_source_block mk251h
_cod_depositor_comments 'Adding full bibliography for 7126544--7126553.cif.'
_cod_original_sg_symbol_H-M 'C c'
_cod_database_code 7126553
_shelx_shelxl_version_number 2018/3
_shelx_space_group_comment
;
The symmetry employed for this shelxl refinement is uniquely defined
by the following loop, which should always be used as a source of
symmetry information in preference to the above space-group names.
They are only intended as comments.
;
_shelx_estimated_absorpt_t_min 0.689
_shelx_estimated_absorpt_t_max 0.865

loop_
_space_group_symop_operation_xyz
'x, y, z'
'x, -y, z+1/2'
'x+1/2, y+1/2, z'
'x+1/2, -y+1/2, z+1/2'

loop_
_atom_site_label
_atom_site_type_symbol
_atom_site_fract_x
_atom_site_fract_y
_atom_site_fract_z
_atom_site_U_iso_or_equiv
_atom_site_adp_type
_atom_site_occupancy
_atom_site_site_symmetry_order
_atom_site_calc_flag
_atom_site_refinement_flags_posn
_atom_site_refinement_flags_adp
_atom_site_refinement_flags_occupancy
_atom_site_disorder_assembly
_atom_site_disorder_group
O1 O 0.6891(5) 0.2393(8) 0.6750(2) 0.108(2) Uani 1 1 d . . . . .
C1 C 0.6222(5) 0.1854(7) 0.7012(3) 0.0581(19) Uani 1 1 d . . . . .
C2 C 0.5159(5) 0.1398(6) 0.6825(2) 0.0442(15) Uani 1 1 d . . . . .
C3 C 0.4454(5) 0.0447(6) 0.7008(2) 0.0480(15) Uani 1 1 d . . . . .
H1 H 0.459371 -0.004690 0.729640 0.058 Uiso 0.337(3) 1 calc R U P A 1
C4 C 0.3501(5) 0.0282(7) 0.6721(2) 0.0485(15) Uani 1 1 d . . . . .
H2 H 0.294801 -0.035412 0.679633 0.058 Uiso 1 1 calc R U . . .
C5 C 0.3443(4) 0.1113(6) 0.6328(2) 0.0378(14) Uani 1 1 d . . . . .
S1 S 0.46266(12) 0.20483(17) 0.62929(6) 0.0520(4) Uani 1 1 d . . . . .
Br1 Br 0.47643(8) -0.06759(14) 0.75328(4) 0.0714(5) Uani 0.663(3) 1 d . . P A 2
O2 O 0.5831(5) 0.2481(8) 0.7803(3) 0.126(3) Uani 1 1 d . . . . .
C6 C 0.6474(6) 0.1897(7) 0.7561(3) 0.063(2) Uani 1 1 d . . . . .
C7 C 0.7525(4) 0.1383(6) 0.7739(2) 0.0421(14) Uani 1 1 d . . . . .
C8 C 0.8245(5) 0.0505(8) 0.7540(2) 0.0568(18) Uani 1 1 d . . . . .
H3 H 0.813200 0.008874 0.723548 0.068 Uiso 0.337(3) 1 calc R U P A 2
C9 C 0.9190(5) 0.0278(7) 0.7840(2) 0.0550(17) Uani 1 1 d . . . . .
H4 H 0.976161 -0.031255 0.775182 0.066 Uiso 1 1 calc R U . . .
C10 C 0.9198(4) 0.0990(6) 0.8267(2) 0.0372(13) Uani 1 1 d . . . . .
S2 S 0.80075(11) 0.19281(17) 0.83035(6) 0.0503(4) Uani 1 1 d . . . . .
Br2 Br 0.79143(18) -0.0586(3) 0.70460(8) 0.0825(12) Uani 0.337(3) 1 d . . P A 1
Si1 Si 0.23328(11) 0.11706(16) 0.58375(5) 0.0355(4) Uani 1 1 d . . . . .
C11 C 0.2381(5) 0.2973(6) 0.5545(3) 0.061(2) Uani 1 1 d . . . . .
H5 H 0.315377 0.313812 0.547577 0.073 Uiso 1 1 calc R U . . .
C12 C 0.2669(5) -0.0203(7) 0.5377(2) 0.0477(16) Uani 1 1 d . . . . .
H6 H 0.209398 -0.015894 0.511849 0.057 Uiso 1 1 calc R U . . .
C13 C 0.1031(5) 0.0703(7) 0.6127(2) 0.0457(14) Uani 1 1 d . . . . .
H7 H 0.113790 -0.025575 0.625960 0.055 Uiso 1 1 calc R U . . .
C14 C 0.2059(7) 0.4169(8) 0.5867(4) 0.102(3) Uani 1 1 d . . . . .
H8 H 0.215500 0.505599 0.570141 0.152 Uiso 1 1 calc R U . . .
H9 H 0.251284 0.415579 0.616001 0.152 Uiso 1 1 calc R U . . .
H10 H 0.130359 0.406287 0.594600 0.152 Uiso 1 1 calc R U . . .
C15 C 0.1760(7) 0.3010(10) 0.5055(3) 0.094(3) Uani 1 1 d . . . . .
H11 H 0.099591 0.282474 0.509941 0.140 Uiso 1 1 calc R U . . .
H12 H 0.205082 0.229729 0.484562 0.140 Uiso 1 1 calc R U . . .
H13 H 0.184140 0.392967 0.490951 0.140 Uiso 1 1 calc R U . . .
C16 C 0.3751(5) 0.0065(11) 0.5143(3) 0.079(2) Uani 1 1 d . . . . .
H14 H 0.433062 0.009094 0.538994 0.118 Uiso 1 1 calc R U . . .
H15 H 0.372006 0.095826 0.497489 0.118 Uiso 1 1 calc R U . . .
H16 H 0.389054 -0.068398 0.491719 0.118 Uiso 1 1 calc R U . . .
C17 C 0.2643(7) -0.1699(7) 0.5591(3) 0.070(2) Uani 1 1 d . . . . .
H17 H 0.275501 -0.238294 0.533858 0.105 Uiso 1 1 calc R U . . .
H18 H 0.194344 -0.186351 0.572931 0.105 Uiso 1 1 calc R U . . .
H19 H 0.321451 -0.179296 0.583889 0.105 Uiso 1 1 calc R U . . .
C18 C 0.0071(5) 0.0595(9) 0.5755(3) 0.0632(19) Uani 1 1 d . . . . .
H20 H -0.057116 0.026896 0.591272 0.095 Uiso 1 1 calc R U . . .
H21 H 0.025185 -0.006486 0.550427 0.095 Uiso 1 1 calc R U . . .
H22 H -0.007185 0.151274 0.561341 0.095 Uiso 1 1 calc R U . . .
C19 C 0.0702(7) 0.1639(11) 0.6558(3) 0.090(3) Uani 1 1 d . . . . .
H23 H 0.043754 0.253911 0.643796 0.135 Uiso 1 1 calc R U . . .
H24 H 0.132918 0.178618 0.677378 0.135 Uiso 1 1 calc R U . . .
H25 H 0.013318 0.117292 0.672968 0.135 Uiso 1 1 calc R U . . .
Si2 Si 1.02825(10) 0.10084(16) 0.87617(5) 0.0347(4) Uani 1 1 d . . . . .
C20 C 1.1615(4) 0.0581(7) 0.8476(2) 0.0432(14) Uani 1 1 d . . . . .
H26 H 1.152297 -0.036486 0.833180 0.052 Uiso 1 1 calc R U . . .
C21 C 1.0226(6) 0.2733(7) 0.9087(3) 0.0550(17) Uani 1 1 d . . . . .
H27 H 0.945194 0.288289 0.915639 0.066 Uiso 1 1 calc R U . . .
C22 C 0.9950(5) -0.0421(7) 0.9197(2) 0.0473(15) Uani 1 1 d . . . . .
H28 H 1.051966 -0.037991 0.945783 0.057 Uiso 1 1 calc R U . . .
C23 C 1.1922(7) 0.1539(11) 0.8076(3) 0.087(3) Uani 1 1 d . . . . .
H29 H 1.205652 0.247675 0.820190 0.131 Uiso 1 1 calc R U . . .
H30 H 1.133411 0.157204 0.783345 0.131 Uiso 1 1 calc R U . . .
H31 H 1.257449 0.118696 0.793246 0.131 Uiso 1 1 calc R U . . .
C24 C 1.2549(5) 0.0454(8) 0.8852(3) 0.0573(17) Uani 1 1 d . . . . .
H32 H 1.320382 0.016420 0.869598 0.086 Uiso 1 1 calc R U . . .
H33 H 1.236595 -0.023974 0.909111 0.086 Uiso 1 1 calc R U . . .
H34 H 1.267157 0.135776 0.900689 0.086 Uiso 1 1 calc R U . . .
C25 C 1.0564(8) 0.4001(8) 0.8809(3) 0.091(3) Uani 1 1 d . . . . .
H35 H 1.032484 0.484649 0.896871 0.137 Uiso 1 1 calc R U . . .
H36 H 1.023728 0.396143 0.848621 0.137 Uiso 1 1 calc R U . . .
H37 H 1.134963 0.401416 0.879182 0.137 Uiso 1 1 calc R U . . .
C26 C 1.0846(7) 0.2766(10) 0.9578(3) 0.079(3) Uani 1 1 d . . . . .
H38 H 1.161311 0.260419 0.953269 0.119 Uiso 1 1 calc R U . . .
H39 H 1.056654 0.203679 0.978353 0.119 Uiso 1 1 calc R U . . .
H40 H 1.074964 0.367718 0.972737 0.119 Uiso 1 1 calc R U . . .
C27 C 0.8862(6) -0.0167(11) 0.9438(3) 0.080(3) Uani 1 1 d . . . . .
H41 H 0.827469 -0.017441 0.919505 0.120 Uiso 1 1 calc R U . . .
H42 H 0.888234 0.073805 0.959916 0.120 Uiso 1 1 calc R U . . .
H43 H 0.874441 -0.090450 0.967111 0.120 Uiso 1 1 calc R U . . .
C28 C 1.0000(7) -0.1908(7) 0.8986(3) 0.072(2) Uani 1 1 d . . . . .
H44 H 0.975049 -0.258085 0.921950 0.108 Uiso 1 1 calc R U . . .
H45 H 1.074369 -0.212535 0.890960 0.108 Uiso 1 1 calc R U . . .
H46 H 0.953903 -0.195897 0.869581 0.108 Uiso 1 1 calc R U . . .

loop_
_atom_site_aniso_label
_atom_site_aniso_U_11
_atom_site_aniso_U_22
_atom_site_aniso_U_33
_atom_site_aniso_U_23
_atom_site_aniso_U_13
_atom_site_aniso_U_12
O1 0.063(4) 0.138(5) 0.118(5) 0.077(4) -0.047(3) -0.052(4)
C1 0.032(3) 0.051(4) 0.088(5) 0.026(4) -0.030(3) -0.012(3)
C2 0.034(3) 0.045(3) 0.052(3) 0.007(3) -0.021(3) -0.004(3)
C3 0.045(4) 0.048(4) 0.050(3) 0.011(3) -0.014(3) -0.001(3)
C4 0.032(3) 0.059(4) 0.054(4) 0.007(3) -0.005(3) -0.015(3)
C5 0.030(3) 0.040(3) 0.042(3) 0.007(3) -0.008(2) -0.009(2)
S1 0.0315(8) 0.0554(9) 0.0675(10) 0.0250(8) -0.0195(7) -0.0142(7)
Br1 0.0687(8) 0.0985(9) 0.0453(6) 0.0369(6) -0.0201(5) -0.0175(7)
O2 0.058(3) 0.152(5) 0.163(6) -0.116(5) -0.067(4) 0.064(4)
C6 0.054(4) 0.039(3) 0.092(5) -0.022(4) -0.040(4) 0.012(3)
C7 0.029(3) 0.039(3) 0.057(4) -0.012(3) -0.012(3) 0.001(3)
C8 0.039(3) 0.072(5) 0.058(4) -0.021(3) -0.019(3) 0.018(3)
C9 0.040(3) 0.071(4) 0.053(4) -0.021(3) -0.015(3) 0.025(3)
C10 0.019(3) 0.043(3) 0.049(3) 0.004(3) -0.004(2) 0.002(2)
S2 0.0313(8) 0.0598(10) 0.0584(10) -0.0233(8) -0.0166(7) 0.0146(7)
Br2 0.0662(16) 0.131(2) 0.0494(14) -0.0447(15) -0.0120(10) 0.0107(15)
Si1 0.0223(8) 0.0406(8) 0.0428(8) 0.0061(7) -0.0076(6) -0.0019(6)
C11 0.028(3) 0.047(3) 0.107(6) 0.026(4) -0.015(3) -0.008(3)
C12 0.036(3) 0.068(4) 0.039(3) 0.002(3) -0.014(3) 0.008(3)
C13 0.029(3) 0.053(3) 0.054(3) 0.004(3) -0.008(3) -0.004(3)
C14 0.072(5) 0.035(4) 0.197(10) 0.005(5) -0.006(6) 0.007(4)
C15 0.051(5) 0.111(7) 0.116(7) 0.074(6) -0.029(5) -0.015(4)
C16 0.034(4) 0.150(8) 0.053(4) -0.013(4) 0.010(3) 0.010(4)
C17 0.093(6) 0.057(4) 0.058(4) -0.017(4) -0.019(4) 0.029(4)
C18 0.027(3) 0.088(5) 0.074(5) 0.017(4) -0.011(3) -0.010(3)
C19 0.055(5) 0.139(8) 0.078(5) -0.032(5) 0.031(4) -0.008(5)
Si2 0.0210(7) 0.0412(8) 0.0416(8) -0.0081(7) -0.0044(6) 0.0033(6)
C20 0.026(3) 0.062(4) 0.042(3) -0.004(3) 0.003(2) 0.013(3)
C21 0.043(4) 0.049(3) 0.072(4) -0.022(3) -0.016(3) 0.008(3)
C22 0.038(3) 0.062(4) 0.041(3) -0.004(3) -0.001(3) -0.008(3)
C23 0.050(5) 0.128(7) 0.085(6) 0.028(6) 0.017(4) 0.019(5)
C24 0.026(3) 0.075(5) 0.071(4) -0.012(4) -0.008(3) 0.006(3)
C25 0.088(6) 0.061(5) 0.122(7) -0.010(5) -0.039(5) 0.004(4)
C26 0.064(5) 0.084(5) 0.087(5) -0.051(4) -0.032(4) 0.022(4)
C27 0.059(5) 0.121(7) 0.062(5) 0.007(5) 0.008(4) -0.013(4)
C28 0.082(6) 0.052(4) 0.082(6) -0.001(4) -0.010(4) -0.013(4)

loop_
_atom_type_symbol
_atom_type_description
_atom_type_scat_dispersion_real
_atom_type_scat_dispersion_imag
_atom_type_scat_source
C C 0.0033 0.0016 'International Tables Vol C Tables 4.2.6.8 and 6.1.1.4'
H H 0.0000 0.0000 'International Tables Vol C Tables 4.2.6.8 and 6.1.1.4'
O O 0.0106 0.0060 'International Tables Vol C Tables 4.2.6.8 and 6.1.1.4'
Si Si 0.0817 0.0704 'International Tables Vol C Tables 4.2.6.8 and 6.1.1.4'
S S 0.1246 0.1234 'International Tables Vol C Tables 4.2.6.8 and 6.1.1.4'
Br Br -0.2901 2.4595 'International Tables Vol C Tables 4.2.6.8 and 6.1.1.4'

loop_
_geom_angle_atom_site_label_1
_geom_angle_atom_site_label_2
_geom_angle_atom_site_label_3
_geom_angle
_geom_angle_site_symmetry_1
_geom_angle_site_symmetry_3
_geom_angle_publ_flag
O1 C1 C2 121.6(7) . . ?
O1 C1 C6 117.5(5) . . ?
C2 C1 C6 120.2(5) . . ?
C3 C2 C1 129.8(5) . . ?
C3 C2 S1 109.5(4) . . ?
C1 C2 S1 120.6(5) . . ?
C2 C3 C4 113.1(5) . . ?
C2 C3 Br1 124.4(4) . . ?
C4 C3 Br1 122.0(5) . . ?
C2 C3 H1 123.4 . . ?
C4 C3 H1 123.4 . . ?
C5 C4 C3 114.3(6) . . ?
C5 C4 H2 122.8 . . ?
C3 C4 H2 122.8 . . ?
C4 C5 S1 109.4(4) . . ?
C4 C5 Si1 127.9(4) . . ?
S1 C5 Si1 122.4(3) . . ?
C2 S1 C5 93.5(3) . . ?
O2 C6 C7 124.5(7) . . ?
O2 C6 C1 117.2(6) . . ?
C7 C6 C1 117.9(6) . . ?
C8 C7 C6 131.2(6) . . ?
C8 C7 S2 110.4(4) . . ?
C6 C7 S2 118.4(5) . . ?
C7 C8 C9 112.9(5) . . ?
C7 C8 Br2 123.3(4) . . ?
C9 C8 Br2 121.9(5) . . ?
C7 C8 H3 123.6 . . ?
C9 C8 H3 123.6 . . ?
C10 C9 C8 114.3(6) . . ?
C10 C9 H4 122.8 . . ?
C8 C9 H4 122.8 . . ?
C9 C10 S2 109.3(4) . . ?
C9 C10 Si2 128.4(4) . . ?
S2 C10 Si2 122.2(3) . . ?
C10 S2 C7 93.1(3) . . ?
C13 Si1 C12 110.0(3) . . ?
C13 Si1 C5 106.8(3) . . ?
C12 Si1 C5 107.3(3) . . ?
C13 Si1 C11 116.1(3) . . ?
C12 Si1 C11 108.8(3) . . ?
C5 Si1 C11 107.5(3) . . ?
C14 C11 C15 112.1(6) . . ?
C14 C11 Si1 114.3(6) . . ?
C15 C11 Si1 112.2(5) . . ?
C14 C11 H5 105.8 . . ?
C15 C11 H5 105.8 . . ?
Si1 C11 H5 105.8 . . ?
C16 C12 C17 110.5(6) . . ?
C16 C12 Si1 113.1(5) . . ?
C17 C12 Si1 111.6(4) . . ?
C16 C12 H6 107.1 . . ?
C17 C12 H6 107.1 . . ?
Si1 C12 H6 107.1 . . ?
C18 C13 C19 109.8(6) . . ?
C18 C13 Si1 111.8(4) . . ?
C19 C13 Si1 116.6(5) . . ?
C18 C13 H7 105.9 . . ?
C19 C13 H7 105.9 . . ?
Si1 C13 H7 105.9 . . ?
C11 C14 H8 109.5 . . ?
C11 C14 H9 109.5 . . ?
H8 C14 H9 109.5 . . ?
C11 C14 H10 109.5 . . ?
H8 C14 H10 109.5 . . ?
H9 C14 H10 109.5 . . ?
C11 C15 H11 109.5 . . ?
C11 C15 H12 109.5 . . ?
H11 C15 H12 109.5 . . ?
C11 C15 H13 109.5 . . ?
H11 C15 H13 109.5 . . ?
H12 C15 H13 109.5 . . ?
C12 C16 H14 109.5 . . ?
C12 C16 H15 109.5 . . ?
H14 C16 H15 109.5 . . ?
C12 C16 H16 109.5 . . ?
H14 C16 H16 109.5 . . ?
H15 C16 H16 109.5 . . ?
C12 C17 H17 109.5 . . ?
C12 C17 H18 109.5 . . ?
H17 C17 H18 109.5 . . ?
C12 C17 H19 109.5 . . ?
H17 C17 H19 109.5 . . ?
H18 C17 H19 109.5 . . ?
C13 C18 H20 109.5 . . ?
C13 C18 H21 109.5 . . ?
H20 C18 H21 109.5 . . ?
C13 C18 H22 109.5 . . ?
H20 C18 H22 109.5 . . ?
H21 C18 H22 109.5 . . ?
C13 C19 H23 109.5 . . ?
C13 C19 H24 109.5 . . ?
H23 C19 H24 109.5 . . ?
C13 C19 H25 109.5 . . ?
H23 C19 H25 109.5 . . ?
H24 C19 H25 109.5 . . ?
C22 Si2 C21 107.9(3) . . ?
C22 Si2 C10 107.4(3) . . ?
C21 Si2 C10 108.9(3) . . ?
C22 Si2 C20 109.3(3) . . ?
C21 Si2 C20 116.0(3) . . ?
C10 Si2 C20 107.1(2) . . ?
C23 C20 C24 110.6(6) . . ?
C23 C20 Si2 115.4(5) . . ?
C24 C20 Si2 111.8(4) . . ?
C23 C20 H26 106.1 . . ?
C24 C20 H26 106.1 . . ?
Si2 C20 H26 106.1 . . ?
C25 C21 C26 107.7(6) . . ?
C25 C21 Si2 115.9(6) . . ?
C26 C21 Si2 114.8(5) . . ?
C25 C21 H27 105.9 . . ?
C26 C21 H27 105.9 . . ?
Si2 C21 H27 105.9 . . ?
C28 C22 C27 111.1(6) . . ?
C28 C22 Si2 114.1(4) . . ?
C27 C22 Si2 112.5(5) . . ?
C28 C22 H28 106.2 . . ?
C27 C22 H28 106.2 . . ?
Si2 C22 H28 106.2 . . ?
C20 C23 H29 109.5 . . ?
C20 C23 H30 109.5 . . ?
H29 C23 H30 109.5 . . ?
C20 C23 H31 109.5 . . ?
H29 C23 H31 109.5 . . ?
H30 C23 H31 109.5 . . ?
C20 C24 H32 109.5 . . ?
C20 C24 H33 109.5 . . ?
H32 C24 H33 109.5 . . ?
C20 C24 H34 109.5 . . ?
H32 C24 H34 109.5 . . ?
H33 C24 H34 109.5 . . ?
C21 C25 H35 109.5 . . ?
C21 C25 H36 109.5 . . ?
H35 C25 H36 109.5 . . ?
C21 C25 H37 109.5 . . ?
H35 C25 H37 109.5 . . ?
H36 C25 H37 109.5 . . ?
C21 C26 H38 109.5 . . ?
C21 C26 H39 109.5 . . ?
H38 C26 H39 109.5 . . ?
C21 C26 H40 109.5 . . ?
H38 C26 H40 109.5 . . ?
H39 C26 H40 109.5 . . ?
C22 C27 H41 109.5 . . ?
C22 C27 H42 109.5 . . ?
H41 C27 H42 109.5 . . ?
C22 C27 H43 109.5 . . ?
H41 C27 H43 109.5 . . ?
H42 C27 H43 109.5 . . ?
C22 C28 H44 109.5 . . ?
C22 C28 H45 109.5 . . ?
H44 C28 H45 109.5 . . ?
C22 C28 H46 109.5 . . ?
H44 C28 H46 109.5 . . ?
H45 C28 H46 109.5 . . ?

loop_
_geom_bond_atom_site_label_1
_geom_bond_atom_site_label_2
_geom_bond_distance
_geom_bond_site_symmetry_2
_geom_bond_publ_flag
O1 C1 1.233(9) . ?
C1 C2 1.456(8) . ?
C1 C6 1.547(7) . ?
C2 C3 1.364(9) . ?
C2 S1 1.711(6) . ?
C3 C4 1.402(8) . ?
C3 Br1 1.837(6) . ?
C3 H1 0.9400 . ?
C4 C5 1.349(8) . ?
C4 H2 0.9400 . ?
C5 S1 1.713(6) . ?
C5 Si1 1.893(5) . ?
O2 C6 1.196(10) . ?
C6 C7 1.452(9) . ?
C7 C8 1.351(8) . ?
C7 S2 1.737(6) . ?
C8 C9 1.422(8) . ?
C8 Br2 1.757(7) . ?
C8 H3 0.9400 . ?
C9 C10 1.367(8) . ?
C9 H4 0.9400 . ?
C10 S2 1.722(5) . ?
C10 Si2 1.880(5) . ?
Si1 C13 1.875(6) . ?
Si1 C12 1.886(7) . ?
Si1 C11 1.899(6) . ?
C11 C14 1.510(12) . ?
C11 C15 1.537(10) . ?
C11 H5 0.9900 . ?
C12 C16 1.527(9) . ?
C12 C17 1.542(9) . ?
C12 H6 0.9900 . ?
C13 C18 1.545(8) . ?
C13 C19 1.558(10) . ?
C13 H7 0.9900 . ?
C14 H8 0.9700 . ?
C14 H9 0.9700 . ?
C14 H10 0.9700 . ?
C15 H11 0.9700 . ?
C15 H12 0.9700 . ?
C15 H13 0.9700 . ?
C16 H14 0.9700 . ?
C16 H15 0.9700 . ?
C16 H16 0.9700 . ?
C17 H17 0.9700 . ?
C17 H18 0.9700 . ?
C17 H19 0.9700 . ?
C18 H20 0.9700 . ?
C18 H21 0.9700 . ?
C18 H22 0.9700 . ?
C19 H23 0.9700 . ?
C19 H24 0.9700 . ?
C19 H25 0.9700 . ?
Si2 C22 1.876(7) . ?
Si2 C21 1.876(6) . ?
Si2 C20 1.895(5) . ?
C20 C23 1.499(11) . ?
C20 C24 1.527(8) . ?
C20 H26 0.9900 . ?
C21 C25 1.500(12) . ?
C21 C26 1.537(9) . ?
C21 H27 0.9900 . ?
C22 C28 1.533(9) . ?
C22 C27 1.540(10) . ?
C22 H28 0.9900 . ?
C23 H29 0.9700 . ?
C23 H30 0.9700 . ?
C23 H31 0.9700 . ?
C24 H32 0.9700 . ?
C24 H33 0.9700 . ?
C24 H34 0.9700 . ?
C25 H35 0.9700 . ?
C25 H36 0.9700 . ?
C25 H37 0.9700 . ?
C26 H38 0.9700 . ?
C26 H39 0.9700 . ?
C26 H40 0.9700 . ?
C27 H41 0.9700 . ?
C27 H42 0.9700 . ?
C27 H43 0.9700 . ?
C28 H44 0.9700 . ?
C28 H45 0.9700 . ?
C28 H46 0.9700 . ?

loop_
_geom_torsion_atom_site_label_1
_geom_torsion_atom_site_label_2
_geom_torsion_atom_site_label_3
_geom_torsion_atom_site_label_4
_geom_torsion
_geom_torsion_site_symmetry_1
_geom_torsion_site_symmetry_2
_geom_torsion_site_symmetry_3
_geom_torsion_site_symmetry_4
_geom_torsion_publ_flag
O1 C1 C2 C3 158.6(8) . . . . ?
C6 C1 C2 C3 -31.4(11) . . . . ?
O1 C1 C2 S1 -20.1(10) . . . . ?
C6 C1 C2 S1 149.9(6) . . . . ?
C1 C2 C3 C4 -179.7(7) . . . . ?
S1 C2 C3 C4 -1.0(7) . . . . ?
C1 C2 C3 Br1 -6.8(11) . . . . ?
S1 C2 C3 Br1 171.9(4) . . . . ?
C2 C3 C4 C5 -1.7(9) . . . . ?
Br1 C3 C4 C5 -174.7(5) . . . . ?
C3 C4 C5 S1 3.5(7) . . . . ?
C3 C4 C5 Si1 177.4(5) . . . . ?
C3 C2 S1 C5 2.5(5) . . . . ?
C1 C2 S1 C5 -178.6(6) . . . . ?
C4 C5 S1 C2 -3.4(5) . . . . ?
Si1 C5 S1 C2 -177.7(4) . . . . ?
O1 C1 C6 O2 120.6(6) . . . . ?
C2 C1 C6 O2 -49.8(11) . . . . ?
O1 C1 C6 C7 -52.0(11) . . . . ?
C2 C1 C6 C7 137.6(4) . . . . ?
O2 C6 C7 C8 166.7(9) . . . . ?
C1 C6 C7 C8 -21.3(12) . . . . ?
O2 C6 C7 S2 -12.8(11) . . . . ?
C1 C6 C7 S2 159.2(5) . . . . ?
C6 C7 C8 C9 179.9(8) . . . . ?
S2 C7 C8 C9 -0.5(8) . . . . ?
C6 C7 C8 Br2 -15.6(12) . . . . ?
S2 C7 C8 Br2 164.0(4) . . . . ?
C7 C8 C9 C10 -0.5(10) . . . . ?
Br2 C8 C9 C10 -165.2(5) . . . . ?
C8 C9 C10 S2 1.2(8) . . . . ?
C8 C9 C10 Si2 -179.3(5) . . . . ?
C9 C10 S2 C7 -1.2(5) . . . . ?
Si2 C10 S2 C7 179.2(4) . . . . ?
C8 C7 S2 C10 1.0(5) . . . . ?
C6 C7 S2 C10 -179.3(6) . . . . ?
C4 C5 Si1 C13 31.2(7) . . . . ?
S1 C5 Si1 C13 -155.5(4) . . . . ?
C4 C5 Si1 C12 -86.7(6) . . . . ?
S1 C5 Si1 C12 86.6(4) . . . . ?
C4 C5 Si1 C11 156.4(6) . . . . ?
S1 C5 Si1 C11 -30.3(5) . . . . ?
C13 Si1 C11 C14 51.8(6) . . . . ?
C12 Si1 C11 C14 176.4(5) . . . . ?
C5 Si1 C11 C14 -67.7(6) . . . . ?
C13 Si1 C11 C15 -77.3(6) . . . . ?
C12 Si1 C11 C15 47.4(6) . . . . ?
C5 Si1 C11 C15 163.3(5) . . . . ?
C13 Si1 C12 C16 -177.0(5) . . . . ?
C5 Si1 C12 C16 -61.2(5) . . . . ?
C11 Si1 C12 C16 54.8(5) . . . . ?
C13 Si1 C12 C17 -51.8(5) . . . . ?
C5 Si1 C12 C17 64.0(5) . . . . ?
C11 Si1 C12 C17 -179.9(5) . . . . ?
C12 Si1 C13 C18 -59.2(6) . . . . ?
C5 Si1 C13 C18 -175.4(5) . . . . ?
C11 Si1 C13 C18 64.8(6) . . . . ?
C12 Si1 C13 C19 173.3(6) . . . . ?
C5 Si1 C13 C19 57.2(6) . . . . ?
C11 Si1 C13 C19 -62.6(7) . . . . ?
C9 C10 Si2 C22 -91.7(6) . . . . ?
S2 C10 Si2 C22 87.8(4) . . . . ?
C9 C10 Si2 C21 151.7(6) . . . . ?
S2 C10 Si2 C21 -28.8(5) . . . . ?
C9 C10 Si2 C20 25.6(7) . . . . ?
S2 C10 Si2 C20 -155.0(4) . . . . ?
C22 Si2 C20 C23 172.9(6) . . . . ?
C21 Si2 C20 C23 -64.9(7) . . . . ?
C10 Si2 C20 C23 56.8(7) . . . . ?
C22 Si2 C20 C24 -59.6(5) . . . . ?
C21 Si2 C20 C24 62.7(6) . . . . ?
C10 Si2 C20 C24 -175.6(5) . . . . ?
C22 Si2 C21 C25 174.9(5) . . . . ?
C10 Si2 C21 C25 -68.8(6) . . . . ?
C20 Si2 C21 C25 52.0(6) . . . . ?
C22 Si2 C21 C26 48.3(6) . . . . ?
C10 Si2 C21 C26 164.6(5) . . . . ?
C20 Si2 C21 C26 -74.6(7) . . . . ?
C21 Si2 C22 C28 -178.1(5) . . . . ?
C10 Si2 C22 C28 64.7(6) . . . . ?
C20 Si2 C22 C28 -51.1(6) . . . . ?
C21 Si2 C22 C27 54.2(6) . . . . ?
C10 Si2 C22 C27 -63.1(5) . . . . ?
C20 Si2 C22 C27 -178.9(5) . . . . ?
